data_1521963
loop_
_publ_author_name
'Sooryanarayana, K.'
'Guru Row, T.N.'
'Varma, K.B.R.'

_publ_section_title
;
 Structural phase transitions in Bi2 V1-x Gex Co5.5-x/2 (x = 0.2, 0.4 and
 0.6) single crystals: X-ray crystallographic study
;
_journal_name_full 'Materials Research Bulletin'
_journal_page_first 425
_journal_page_last 432
_journal_volume 34
_journal_year 1999
_chemical_formula_sum 'Bi2 Ge0.4 O5.3 V0.6'
_chemical_name_systematic 'Bi2 (V0.6 Ge0.4) O5.3'
_space_group_IT_number 107
_symmetry_space_group_name_Hall 'I 4 -2'
_symmetry_space_group_name_H-M 'I 4 m m'
_cell_angle_alpha 90
_cell_angle_beta 90
_cell_angle_gamma 90
_cell_formula_units_Z 2
_cell_length_a 3.917
_cell_length_b 3.917
_cell_length_c 15.354
_cell_volume 235.575
_citation_journal_id_ASTM MRBUAC
_cod_data_source_file Sooryanarayana_MRBUAC_1999_532.cif
_cod_data_source_block Bi2Ge0.4O5.3V0.6
_cod_original_cell_volume 235.5747
_cod_database_code 1521963

loop_
_symmetry_equiv_pos_as_xyz
x,y,z
-y,x,z
-x,-y,z
y,-x,z
-x,y,z
-y,-x,z
x,-y,z
y,x,z
x+1/2,y+1/2,z+1/2
-y+1/2,x+1/2,z+1/2
-x+1/2,-y+1/2,z+1/2
y+1/2,-x+1/2,z+1/2
-x+1/2,y+1/2,z+1/2
-y+1/2,-x+1/2,z+1/2
x+1/2,-y+1/2,z+1/2
y+1/2,x+1/2,z+1/2

loop_
_atom_site_label
_atom_site_type_symbol
_atom_site_fract_x
_atom_site_fract_y
_atom_site_fract_z
_atom_site_occupancy
_atom_site_U_iso_or_equiv
Bi2 Bi+3 0.5 0.5 0.1601 1 0.0
Ge1 Ge+4 0 0 0.3299 0.4 0.0
O1 O-2 0.5 0 0.0908 1 0.0
Bi1 Bi+3 0 0 -0.0012 1 0.0
V1 V+5 0 0 0.3299 0.6 0.0
O3 O-2 0.7127 0.7127 0.3044 0.5 0.0
O2 O-2 0.5 0 0.4351 0.65 0.0
